data_4086054
loop_
_publ_author_name
'Williams, Thomas J.'
'Bray, Joshua T. W.'
'Lake, Benjamin R. M.'
'Willans, Charlotte E.'
'Rajabi, Nasir A.'
'Ariafard, Alireza'
'Manzini, Chiara'
'Bellina, Fabio'
'Whitwood, Adrian C.'
'Fairlamb, Ian J. S.'

_publ_section_title
;
 Mechanistic Elucidation of the Arylation of Non-SpectatorN-Heterocyclic
 Carbenes at Copper Using a Combined Experimental and Computational
 Approach
;
_journal_issue 14
_journal_name_full Organometallics
_journal_page_first 3497
_journal_paper_doi 10.1021/acs.organomet.5b00093
_journal_volume 34
_journal_year 2015
_chemical_formula_moiety 'C21 H18.91 Br3 Cu2.09 N2'
_chemical_formula_sum 'C21 H18.91 Br3 Cu2.09 N2'
_chemical_formula_weight 672.10
_chemical_name_systematic
;
 ? 
;
_space_group_crystal_system orthorhombic
_space_group_IT_number 60
_space_group_name_Hall '-P 2n 2ab'
_space_group_name_H-M_alt 'P b c n'
_symmetry_space_group_name_Hall '-P 2n 2ab'
_symmetry_space_group_name_H-M 'P b c n'
_atom_sites_solution_hydrogens geom
_atom_sites_solution_primary iterative
_atom_sites_solution_secondary difmap
_audit_creation_date 2013-03-22
_audit_creation_method
;
  Olex2 1.2
  (compiled Dec  5 2012 16:17:34, GUI svn.r4385)
;
_cell_angle_alpha 90.00
_cell_angle_beta 90.00
_cell_angle_gamma 90.00
_cell_formula_units_Z 4
_cell_length_a 20.7826(7)
_cell_length_b 14.9253(4)
_cell_length_c 6.9568(2)
_cell_measurement_reflns_used 2573
_cell_measurement_temperature 110.00(10)
_cell_measurement_theta_max 29.9370
_cell_measurement_theta_min 3.3690
_cell_volume 2157.91(11)
_computing_cell_refinement
;
CrysAlisPro, Agilent Technologies,
Version 1.171.36.24 (release 03-12-2012 CrysAlis171 .NET)
(compiled Dec  3 2012,18:21:49)
;
_computing_data_collection
;
CrysAlisPro, Agilent Technologies,
Version 1.171.36.24 (release 03-12-2012 CrysAlis171 .NET)
(compiled Dec  3 2012,18:21:49)
;
_computing_data_reduction
;
CrysAlisPro, Agilent Technologies,
Version 1.171.36.24 (release 03-12-2012 CrysAlis171 .NET)
(compiled Dec  3 2012,18:21:49)
;
_computing_molecular_graphics
;
O. V. Dolomanov, L. J. Bourhis, R. J. Gildea, J. A. K. Howard and H. Puschmann,
OLEX2: a complete structure solution, refinement and analysis program.
J. Appl. Cryst. (2009). 42, 339-341.
;
_computing_publication_material
;
O. V. Dolomanov, L. J. Bourhis, R. J. Gildea, J. A. K. Howard and H. Puschmann,
OLEX2: a complete structure solution, refinement and analysis program.
J. Appl. Cryst. (2009). 42, 339-341.
;
_computing_structure_refinement
;
SHELXL, G.M. Sheldrick, Acta Cryst.
(2008). A64, 112-122
;
_computing_structure_solution 'SUPERFLIP, J. Appl. Cryst. (2007) 40, 786-790'
_diffrn_ambient_temperature 110.00(10)
_diffrn_detector_area_resol_mean 16.1450
_diffrn_measured_fraction_theta_full 0.9981
_diffrn_measured_fraction_theta_max 0.9981
_diffrn_measurement_details
;
  1 omega  -97.00  -56.00   1.0000   30.0000
omega____ theta____ kappa____ phi______ frames
    -      -21.4240 -178.0000  -90.0000 41

  2 omega   15.00   90.00   1.0000   30.0000
omega____ theta____ kappa____ phi______ frames
    -       22.8303   57.0000  120.0000 75

  3 omega   51.00   85.00   1.0000   30.0000
omega____ theta____ kappa____ phi______ frames
    -       22.8303    0.0000 -150.0000 34
;
_diffrn_measurement_device_type 'SuperNova, Single source at offset), Eos'
_diffrn_measurement_method '\w scans'
_diffrn_orient_matrix_UB_11 0.0136295000
_diffrn_orient_matrix_UB_12 0.0429146000
_diffrn_orient_matrix_UB_13 0.0162296000
_diffrn_orient_matrix_UB_21 -0.0055187000
_diffrn_orient_matrix_UB_22 -0.0048439000
_diffrn_orient_matrix_UB_23 0.1000642000
_diffrn_orient_matrix_UB_31 0.0308163000
_diffrn_orient_matrix_UB_32 -0.0198066000
_diffrn_orient_matrix_UB_33 0.0107216000
_diffrn_radiation_monochromator mirror
_diffrn_radiation_type 'Mo K\a'
_diffrn_radiation_wavelength 0.7107
_diffrn_reflns_av_R_equivalents 0.0240
_diffrn_reflns_av_unetI/netI 0.0357
_diffrn_reflns_limit_h_max 29
_diffrn_reflns_limit_h_min -25
_diffrn_reflns_limit_k_max 21
_diffrn_reflns_limit_k_min -10
_diffrn_reflns_limit_l_max 7
_diffrn_reflns_limit_l_min -9
_diffrn_reflns_number 6663
_diffrn_reflns_theta_full 30.71
_diffrn_reflns_theta_max 30.71
_diffrn_reflns_theta_min 3.24
_diffrn_source 'SuperNova (Mo) X-ray Source'
_exptl_absorpt_coefficient_mu 7.626
_exptl_absorpt_correction_T_max 0.637
_exptl_absorpt_correction_T_min 0.364
_exptl_absorpt_correction_type analytical
_exptl_absorpt_process_details
;
CrysAlisPro, Agilent Technologies,
Version 1.171.36.24 (release 03-12-2012 CrysAlis171 .NET)
(compiled Dec  3 2012,18:21:49)
Analytical numeric absorption correction using a multifaceted crystal
model based on expressions derived by R.C. Clark & J.S. Reid.
(Clark, R. C. & Reid, J. S. (1995). Acta Cryst. A51, 887-897)
;
_exptl_crystal_colour 'clear colourless'
_exptl_crystal_colour_lustre clear
_exptl_crystal_colour_primary colourless
_exptl_crystal_density_diffrn 2.069
_exptl_crystal_density_method 'not measured'
_exptl_crystal_description plate
_exptl_crystal_F_000 1298.4
_exptl_crystal_size_max 0.1626
_exptl_crystal_size_mid 0.1319
_exptl_crystal_size_min 0.0625
_refine_diff_density_max 1.482
_refine_diff_density_min -1.154
_refine_diff_density_rms 0.117
_refine_ls_extinction_method none
_refine_ls_goodness_of_fit_ref 1.064
_refine_ls_hydrogen_treatment constr
_refine_ls_matrix_type full
_refine_ls_number_parameters 159
_refine_ls_number_reflns 2979
_refine_ls_number_restraints 24
_refine_ls_restrained_S_all 1.059
_refine_ls_R_factor_all 0.0624
_refine_ls_R_factor_gt 0.0457
_refine_ls_shift/su_max 0.001
_refine_ls_shift/su_mean 0.000
_refine_ls_structure_factor_coef Fsqd
_refine_ls_weighting_details 'calc w=1/[\s^2^(Fo^2^)+(0.0233P)^2^+7.6493P] where P=(Fo^2^+2Fc^2^)/3'
_refine_ls_weighting_scheme calc
_refine_ls_wR_factor_gt 0.0854
_refine_ls_wR_factor_ref 0.0927
_reflns_number_gt 2378
_reflns_number_total 2979
_reflns_threshold_expression >2sigma(I)
_cod_data_source_file om5b00093_si_003.cif
_cod_data_source_block ijsf1221
_cod_depositor_comments 'Adding full bibliography for 4086051--4086058.cif.'
_cod_original_cell_volume 2157.90(12)
_cod_database_code 4086054
_chemical_oxdiff_formula 'C21 H18.9 Br3 Cu2.1 N2'
_chemical_oxdiff_usercomment 'Ian's ijf-N1-71-1'
_reflns_odcompleteness_completeness 99.81
_reflns_odcompleteness_iscentric 1
_reflns_odcompleteness_theta 28.22
_olex2_refinement_description
;
1. Fixed Uiso
 At 1.2 times of:
  H7A of C7A, H8 of C8, H7 of C7, H8A of C8A, H9 of C9, H1 of C1, H3 of C3,
  H4 of C4, {H5AA,H5AB,H5BC,H5BD} of C5, H9A of C9A, H10A of C10A, H10 of C10,
  H11 of C11, H11A of C11A
2. Uiso/Uaniso restraints and constraints
Uanis(C6) ~ Ueq, Uanis(C6A) ~ Ueq, Uanis(C11) ~ Ueq, Uanis(C11A) ~ Ueq: with sigma of 0.02 and sigma for terminal atoms of 0.04
Uanis(C7) = Uanis(C7A)
Uanis(C8) = Uanis(C8A)
Uanis(C9) = Uanis(C9A)
Uanis(C10) = Uanis(C10A)
Uanis(C11) = Uanis(C11A)
3. Others
 Sof(H5AA)=Sof(H5AB)=1-Sof(H5AB)=1-Sof(H5AB)=Sof(C6)=1-Sof(H5AB)=Sof(C7)=
 Sof(H7)=1-Sof(H5AB)=1-Sof(H5AB)=Sof(C8)=Sof(H8)=1-Sof(H5AB)=1-Sof(H5AB)=
 Sof(C9)=Sof(H9)=1-Sof(H5AB)=1-Sof(H5AB)=Sof(C10)=Sof(H10)=1-Sof(H5AB)=1-
 Sof(H5AB)=Sof(C11)=Sof(H11)=1-Sof(H5AB)=1-Sof(H5AB)
 Sof(H1)=1-Sof(Cu2)
4.a Secondary CH2 refined with riding coordinates:
 C5(H5AA,H5AB), C5(H5BC,H5BD)
4.b Aromatic/amide H refined with riding coordinates:
 C1(H1), C3(H3), C4(H4), C7(H7), C7A(H7A), C8(H8), C8A(H8A), C9(H9), C9A(H9A),
 C10(H10), C10A(H10A), C11(H11), C11A(H11A)
;

loop_
_space_group_symop_id
_space_group_symop_operation_xyz
1 'x, y, z'
2 '-x+1/2, -y+1/2, z+1/2'
3 'x+1/2, -y+1/2, -z'
4 '-x, y, -z+1/2'
5 '-x, -y, -z'
6 'x-1/2, y-1/2, -z-1/2'
7 '-x-1/2, y-1/2, z'
8 'x, -y, z-1/2'

loop_
_atom_site_label
_atom_site_type_symbol
_atom_site_fract_x
_atom_site_fract_y
_atom_site_fract_z
_atom_site_U_iso_or_equiv
_atom_site_adp_type
_atom_site_occupancy
_atom_site_symmetry_multiplicity
_atom_site_calc_flag
_atom_site_refinement_flags
_atom_site_disorder_assembly
_atom_site_disorder_group
Br1 Br 0.59134(2) 0.06650(3) 0.18826(7) 0.03899(13) Uani 1 1 d . . .
Br2 Br 0.5000 -0.18318(4) 0.2500 0.04270(19) Uani 1 2 d S . .
C1 C 0.5000 0.2837(4) 0.2500 0.0225(10) Uani 1 2 d S . .
H1 H 0.5000 0.2214 0.2500 0.027 Uiso 0.907(3) 2 calc SPR A 1
C2 C 0.46858(15) 0.4238(2) 0.2149(5) 0.0170(7) Uani 1 1 d . . .
C3 C 0.43592(16) 0.5027(2) 0.1764(5) 0.0194(7) Uani 1 1 d . A .
H3 H 0.3942 0.5027 0.1282 0.023 Uiso 1 1 calc R . .
C4 C 0.46847(17) 0.5812(2) 0.2131(5) 0.0205(7) Uani 1 1 d . . .
H4 H 0.4483 0.6356 0.1886 0.025 Uiso 1 1 calc R A .
C5 C 0.38780(17) 0.3027(3) 0.1273(6) 0.0280(8) Uani 1 1 d . . .
H5AA H 0.3887 0.2385 0.1060 0.034 Uiso 0.574(8) 1 calc PR A 1
H5AB H 0.3764 0.3320 0.0075 0.034 Uiso 0.574(8) 1 calc PR A 1
H5BC H 0.3819 0.3235 -0.0037 0.034 Uiso 0.426(8) 1 calc PR A 2
H5BD H 0.3889 0.2378 0.1235 0.034 Uiso 0.426(8) 1 calc PR A 2
C6 C 0.3362(9) 0.3274(16) 0.2926(18) 0.019(3) Uani 0.574(8) 1 d PU A 1
C6A C 0.3336(13) 0.329(2) 0.234(2) 0.015(3) Uani 0.426(8) 1 d PU A 2
C7 C 0.2875(6) 0.3869(9) 0.2500(16) 0.036(2) Uani 0.574(8) 1 d P A 1
H7 H 0.2853 0.4137 0.1296 0.043 Uiso 0.574(8) 1 calc PR A 1
C7A C 0.2853(9) 0.3812(13) 0.161(2) 0.036(2) Uani 0.426(8) 1 d P A 2
H7A H 0.2866 0.3990 0.0331 0.043 Uiso 0.426(8) 1 calc PR A 2
C8 C 0.2410(5) 0.4065(8) 0.392(2) 0.048(3) Uani 0.574(8) 1 d P A 1
H8 H 0.2073 0.4456 0.3664 0.057 Uiso 0.574(8) 1 calc PR A 1
C8A C 0.2346(7) 0.4082(11) 0.276(3) 0.048(3) Uani 0.426(8) 1 d P A 2
H8A H 0.2020 0.4439 0.2251 0.057 Uiso 0.426(8) 1 calc PR A 2
C9 C 0.2466(5) 0.3668(7) 0.5699(19) 0.044(3) Uani 0.574(8) 1 d P A 1
H9 H 0.2166 0.3800 0.6647 0.053 Uiso 0.574(8) 1 calc PR A 1
C9A C 0.2325(8) 0.3817(11) 0.467(3) 0.044(3) Uani 0.426(8) 1 d P A 2
H9A H 0.1987 0.4005 0.5452 0.053 Uiso 0.426(8) 1 calc PR A 2
C10 C 0.2958(5) 0.3078(7) 0.6107(15) 0.033(2) Uani 0.574(8) 1 d P A 1
H10 H 0.2985 0.2818 0.7319 0.039 Uiso 0.574(8) 1 calc PR A 1
C10A C 0.2796(7) 0.3283(10) 0.542(2) 0.033(2) Uani 0.426(8) 1 d P A 2
H10A H 0.2775 0.3095 0.6691 0.039 Uiso 0.426(8) 1 calc PR A 2
C11 C 0.3412(6) 0.2872(9) 0.471(2) 0.0207(19) Uani 0.574(8) 1 d PU A 1
H11 H 0.3743 0.2471 0.4971 0.025 Uiso 0.574(8) 1 calc PR A 1
C11A C 0.3303(9) 0.3024(13) 0.427(3) 0.0207(19) Uani 0.426(8) 1 d PU A 2
H11A H 0.3629 0.2671 0.4791 0.025 Uiso 0.426(8) 1 calc PR A 2
Cu1 Cu 0.54769(3) -0.05062(4) 0.37637(10) 0.04157(17) Uani 1 1 d . . .
Cu2 Cu 0.5000 0.1671(5) 0.2500 0.035(3) Uani 0.093(3) 2 d SP . 2
N1 N 0.45107(13) 0.3344(2) 0.1946(4) 0.0196(6) Uani 1 1 d . A .

loop_
_atom_site_aniso_label
_atom_site_aniso_U_11
_atom_site_aniso_U_22
_atom_site_aniso_U_33
_atom_site_aniso_U_23
_atom_site_aniso_U_13
_atom_site_aniso_U_12
Br1 0.0474(3) 0.0304(2) 0.0392(2) 0.00091(19) -0.0076(2) 0.01580(19)
Br2 0.0679(5) 0.0149(2) 0.0452(4) 0.000 -0.0298(3) 0.000
C1 0.015(2) 0.021(2) 0.032(3) 0.000 0.006(2) 0.000
C2 0.0157(15) 0.0208(16) 0.0144(15) -0.0010(13) 0.0037(12) -0.0001(13)
C3 0.0160(15) 0.0273(18) 0.0149(15) 0.0010(14) 0.0000(13) 0.0012(14)
C4 0.0222(17) 0.0228(17) 0.0163(16) 0.0016(14) 0.0019(13) 0.0032(14)
C5 0.0180(17) 0.029(2) 0.037(2) 0.0046(18) -0.0057(16) -0.0054(15)
C6 0.012(3) 0.018(4) 0.028(7) 0.000(7) -0.008(6) -0.001(3)
C6A 0.019(6) 0.013(5) 0.014(8) -0.005(7) 0.002(7) -0.003(4)
C7 0.019(2) 0.027(3) 0.061(8) 0.006(7) -0.008(6) 0.000(2)
C7A 0.019(2) 0.027(3) 0.061(8) 0.006(7) -0.008(6) 0.000(2)
C8 0.020(3) 0.027(3) 0.095(11) 0.001(7) 0.006(6) 0.005(2)
C8A 0.020(3) 0.027(3) 0.095(11) 0.001(7) 0.006(6) 0.005(2)
C9 0.025(5) 0.031(4) 0.077(9) -0.010(6) 0.021(5) -0.005(3)
C9A 0.025(5) 0.031(4) 0.077(9) -0.010(6) 0.021(5) -0.005(3)
C10 0.031(5) 0.031(5) 0.036(6) -0.006(4) 0.011(4) -0.013(4)
C10A 0.031(5) 0.031(5) 0.036(6) -0.006(4) 0.011(4) -0.013(4)
C11 0.013(5) 0.021(5) 0.029(6) -0.001(4) -0.004(3) 0.003(3)
C11A 0.013(5) 0.021(5) 0.029(6) -0.001(4) -0.004(3) 0.003(3)
Cu1 0.0327(3) 0.0371(3) 0.0549(4) -0.0141(3) -0.0088(3) -0.0053(2)
Cu2 0.038(5) 0.015(4) 0.052(6) 0.000 -0.005(4) 0.000
N1 0.0149(13) 0.0197(14) 0.0241(15) -0.0001(12) 0.0032(12) -0.0008(11)

loop_
_atom_type_symbol
_atom_type_description
_atom_type_scat_dispersion_real
_atom_type_scat_dispersion_imag
_atom_type_scat_source
C C 0.0033 0.0016 'International Tables Vol C Tables 4.2.6.8 and 6.1.1.4'
H H 0.0000 0.0000 'International Tables Vol C Tables 4.2.6.8 and 6.1.1.4'
Br Br -0.2901 2.4595 'International Tables Vol C Tables 4.2.6.8 and 6.1.1.4'
Cu Cu 0.3201 1.2651 'International Tables Vol C Tables 4.2.6.8 and 6.1.1.4'
N N 0.0061 0.0033 'International Tables Vol C Tables 4.2.6.8 and 6.1.1.4'

loop_
_exptl_crystal_face_index_h
_exptl_crystal_face_index_k
_exptl_crystal_face_index_l
_exptl_crystal_face_perp_dist
_exptl_oxdiff_crystal_face_indexfrac_h
_exptl_oxdiff_crystal_face_indexfrac_k
_exptl_oxdiff_crystal_face_indexfrac_l
_exptl_oxdiff_crystal_face_x
_exptl_oxdiff_crystal_face_y
_exptl_oxdiff_crystal_face_z
0 0 -1 0.0655 -0.0019 0.0036 -0.9994 -0.0161 -0.1000 -0.0108
0 0 1 0.0665 0.0019 -0.0036 0.9994 0.0161 0.1000 0.0108
1 -1 0 0.0312 1.0024 -0.9982 -0.0014 -0.0292 -0.0008 0.0506
-1 1 0 0.0312 -1.0024 0.9982 0.0014 0.0292 0.0008 -0.0506
1 1 0 0.0645 0.9987 1.0024 0.0003 0.0566 -0.0103 0.0109
-1 -1 0 0.0695 -0.9987 -1.0024 -0.0003 -0.0566 0.0103 -0.0109

loop_
_geom_angle_atom_site_label_1
_geom_angle_atom_site_label_2
_geom_angle_atom_site_label_3
_geom_angle
_geom_angle_site_symmetry_1
_geom_angle_site_symmetry_3
Cu1 Br1 Cu1 106.65(3) 8 .
Cu1 Br1 Cu2 85.71(3) 8 .
Cu1 Br1 Cu2 93.37(12) . .
Cu1 Br2 Cu1 67.61(3) . 4_655
Cu2 C1 H1 0.0 . .
N1 C1 H1 124.8 . .
N1 C1 H1 124.8 4_655 .
N1 C1 Cu2 124.8(2) . .
N1 C1 Cu2 124.8(2) 4_655 .
N1 C1 N1 110.3(5) 4_655 .
C3 C2 C2 121.8(2) . 4_655
C3 C2 N1 131.9(3) . .
N1 C2 C2 106.31(18) . 4_655
C2 C3 H3 121.7 . .
C4 C3 C2 116.5(3) . .
C4 C3 H3 121.7 . .
C3 C4 C4 121.7(2) . 4_655
C3 C4 H4 119.1 . .
C4 C4 H4 119.1 4_655 .
H5AA C5 H5AB 108.6 . .
H5AA C5 H5BC 100.0 . .
H5AA C5 H5BD 7.2 . .
H5AB C5 H5BC 11.2 . .
H5AB C5 H5BD 115.6 . .
H5BC C5 H5BD 107.2 . .
C6 C5 H5AA 110.3 . .
C6 C5 H5AB 110.3 . .
C6 C5 H5BC 120.9 . .
C6 C5 H5BD 105.2 . .
C6A C5 H5AA 111.7 . .
C6A C5 H5AB 97.7 . .
C6A C5 H5BC 108.0 . .
C6A C5 H5BD 108.0 . .
C6A C5 C6 13.5(12) . .
C6A C5 N1 117.4(10) . .
N1 C5 H5AA 110.3 . .
N1 C5 H5AB 110.3 . .
N1 C5 H5BC 108.0 . .
N1 C5 H5BD 108.0 . .
N1 C5 C6 107.0(7) . .
C7 C6 C5 118.7(11) . .
C7 C6 C11 121.8(15) . .
C11 C6 C5 119.5(16) . .
C5 C6A C11A 118(2) . .
C7A C6A C5 123.4(15) . .
C7A C6A C11A 118(2) . .
C6 C7 H7 120.5 . .
C6 C7 C8 119.0(11) . .
C8 C7 H7 120.5 . .
C6A C7A H7A 119.6 . .
C6A C7A C8A 120.9(15) . .
C8A C7A H7A 119.6 . .
C7 C8 H8 120.6 . .
C9 C8 C7 118.8(10) . .
C9 C8 H8 120.6 . .
C7A C8A H8A 120.2 . .
C7A C8A C9A 119.6(15) . .
C9A C8A H8A 120.2 . .
C8 C9 H9 119.2 . .
C8 C9 C10 121.6(10) . .
C10 C9 H9 119.2 . .
C8A C9A H9A 119.7 . .
C10A C9A C8A 120.5(15) . .
C10A C9A H9A 119.7 . .
C9 C10 H10 120.0 . .
C9 C10 C11 120.1(9) . .
C11 C10 H10 120.0 . .
C9A C10A H10A 120.2 . .
C9A C10A C11A 119.6(13) . .
C11A C10A H10A 120.2 . .
C6 C11 C10 118.8(12) . .
C6 C11 H11 120.6 . .
C10 C11 H11 120.6 . .
C6A C11A H11A 119.5 . .
C10A C11A C6A 121.0(16) . .
C10A C11A H11A 119.5 . .
Br1 Cu1 Br1 115.78(3) 8_556 .
Br1 Cu1 Br2 114.54(3) 8_556 .
Br1 Cu1 Br2 124.73(3) . .
Br1 Cu1 Cu1 153.67(4) 8_556 4_655
Br1 Cu1 Cu1 85.40(3) . 4_655
Br1 Cu1 Cu1 77.28(3) 8_556 5_656
Br1 Cu1 Cu1 101.34(3) . 5_656
Br2 Cu1 Cu1 56.194(17) . 4_655
Br2 Cu1 Cu1 110.60(3) . 5_656
Cu1 Cu1 Cu1 83.53(3) 4_655 5_656
Br1 Cu2 Br1 104.7(3) 4_655 .
C1 Cu2 Br1 127.66(13) . .
C1 Cu2 Br1 127.66(13) . 4_655
C1 N1 C2 108.5(3) . .
C1 N1 C5 126.5(3) . .
C2 N1 C5 125.0(3) . .

loop_
_geom_bond_atom_site_label_1
_geom_bond_atom_site_label_2
_geom_bond_distance
_geom_bond_site_symmetry_2
Br1 Cu1 2.3646(8) .
Br1 Cu1 2.3638(8) 8
Br1 Cu2 2.459(4) .
Br2 Cu1 2.3810(7) 4_655
Br2 Cu1 2.3810(7) .
C1 H1 0.9300 .
C1 Cu2 1.740(9) .
C1 N1 1.325(4) .
C1 N1 1.325(4) 4_655
C2 C2 1.394(6) 4_655
C2 C3 1.386(5) .
C2 N1 1.390(4) .
C3 H3 0.9300 .
C3 C4 1.376(5) .
C4 C4 1.407(7) 4_655
C4 H4 0.9300 .
C5 H5AA 0.9700 .
C5 H5AB 0.9700 .
C5 H5BC 0.9700 .
C5 H5BD 0.9700 .
C5 C6 1.614(18) .
C5 C6A 1.40(3) .
C5 N1 1.474(4) .
C6 C7 1.38(2) .
C6 C11 1.382(17) .
C6A C7A 1.37(3) .
C6A C11A 1.40(2) .
C7 H7 0.9300 .
C7 C8 1.414(18) .
C7A H7A 0.9300 .
C7A C8A 1.38(2) .
C8 H8 0.9300 .
C8 C9 1.376(17) .
C8A H8A 0.9300 .
C8A C9A 1.39(2) .
C9 H9 0.9300 .
C9 C10 1.377(14) .
C9A H9A 0.9300 .
C9A C10A 1.37(2) .
C10 H10 0.9300 .
C10 C11 1.389(19) .
C10A H10A 0.9300 .
C10A C11A 1.38(3) .
C11 H11 0.9300 .
C11A H11A 0.9300 .
Cu1 Br1 2.3638(8) 8_556
Cu1 Cu1 2.6495(12) 4_655
Cu1 Cu1 3.0283(12) 5_656
Cu2 Br1 2.458(4) 4_655

loop_
_geom_torsion_atom_site_label_1
_geom_torsion_atom_site_label_2
_geom_torsion_atom_site_label_3
_geom_torsion_atom_site_label_4
_geom_torsion
_geom_torsion_site_symmetry_1
_geom_torsion_site_symmetry_4
C2 C2 C3 C4 -0.7(6) 4_655 .
C2 C2 N1 C1 0.4(4) 4_655 .
C2 C2 N1 C5 178.9(4) 4_655 .
C2 C3 C4 C4 -0.3(6) . 4_655
C3 C2 N1 C1 179.4(3) . .
C3 C2 N1 C5 -2.1(6) . .
C5 C6 C7 C8 178.0(12) . .
C5 C6 C11 C10 -178.8(12) . .
C5 C6A C7A C8A -176.8(19) . .
C5 C6A C11A C10A 177.7(19) . .
C6 C5 C6A C7A 159(11) . .
C6 C5 C6A C11A -18(7) . .
C6 C5 N1 C1 109.6(9) . .
C6 C5 N1 C2 -68.7(9) . .
C6 C7 C8 C9 1.2(19) . .
C6A C5 C6 C7 -25(7) . .
C6A C5 C6 C11 154(10) . .
C6A C5 N1 C1 119.0(13) . .
C6A C5 N1 C2 -59.3(14) . .
C6A C7A C8A C9A 0(3) . .
C7 C6 C11 C10 0(3) . .
C7 C8 C9 C10 -0.8(17) . .
C7A C6A C11A C10A 0(4) . .
C7A C8A C9A C10A -1(2) . .
C8 C9 C10 C11 0.0(17) . .
C8A C9A C10A C11A 2(3) . .
C9 C10 C11 C6 1(2) . .
C9A C10A C11A C6A -1(3) . .
C11 C6 C7 C8 -1(3) . .
C11A C6A C7A C8A 0(3) . .
Cu1 Br1 Cu1 Br1 172.46(2) 8 8_556
Cu1 Br1 Cu1 Br2 18.83(4) 8 .
Cu1 Br1 Cu1 Cu1 -23.87(4) 8 4_655
Cu1 Br1 Cu1 Cu1 -106.31(3) 8 5_656
Cu1 Br1 Cu2 Br1 -27.121(16) . 4_655
Cu1 Br1 Cu2 Br1 79.35(2) 8 4_655
Cu1 Br1 Cu2 C1 -100.65(2) 8 .
Cu1 Br1 Cu2 C1 152.878(16) . .
Cu1 Br2 Cu1 Br1 151.65(5) 4_655 8_556
Cu1 Br2 Cu1 Br1 -54.44(3) 4_655 .
Cu1 Br2 Cu1 Cu1 66.63(3) 4_655 5_656
Cu2 Br1 Cu1 Br1 -101.02(7) . 8_556
Cu2 Br1 Cu1 Br2 105.36(7) . .
Cu2 Br1 Cu1 Cu1 62.66(6) . 4_655
Cu2 Br1 Cu1 Cu1 -19.79(7) . 5_656
Cu2 C1 N1 C2 179.86(16) . .
Cu2 C1 N1 C5 1.4(4) . .
N1 C1 Cu2 Br1 146.49(16) . .
N1 C1 Cu2 Br1 146.49(16) 4_655 4_655
N1 C1 Cu2 Br1 -33.51(16) 4_655 .
N1 C1 Cu2 Br1 -33.51(16) . 4_655
N1 C1 N1 C2 -0.14(16) 4_655 .
N1 C1 N1 C5 -178.6(4) 4_655 .
N1 C2 C3 C4 -179.6(3) . .
N1 C5 C6 C7 116.6(14) . .
N1 C5 C6 C11 -64.7(18) . .
N1 C5 C6A C7A 117(2) . .
N1 C5 C6A C11A -60(3) . .
